data_7008502
loop_
_publ_author_name
'Botar, Bogdan'
'Geletii, Yurii V.'
'K\"ogerler, Paul'
'Musaev, Djamaladdin G.'
'Morokuma, Keiji'
'Weinstock, Ira A.'
'Hill, Craig L.'

_publ_section_title
;
 Asymmetric terminal ligation on substituted sites in a disorder-free
 Keggin anion, [beta-SiFe2W10O36(OH)2(H2O)Cl]5-.
;
_journal_issue 11
_journal_name_full 'Dalton transactions (Cambridge, England : 2003)'
_journal_page_first 2017
_journal_page_last 2021
_journal_paper_doi 10.1039/b503665h
_journal_year 2005
_chemical_formula_moiety 'beta-[(CH3)2NH2)5][SiW10Fe2(OH)2(H2O)O36Cl] 7H2O'
_chemical_formula_sum 'C10 H58 Cl Fe2 N5 O46 Si W10'
_chemical_formula_weight 2998.35
_chemical_name_systematic
;
?
;
_space_group_IT_number 14
_symmetry_cell_setting monoclinic
_symmetry_space_group_name_Hall '-P 2yn'
_symmetry_space_group_name_H-M 'P 1 21/n 1'
_atom_sites_solution_hydrogens geom
_atom_sites_solution_primary direct
_atom_sites_solution_secondary difmap
_audit_creation_method SHELXL-97
_cell_angle_alpha 90.00
_cell_angle_beta 90.348(2)
_cell_angle_gamma 90.00
_cell_formula_units_Z 4
_cell_length_a 17.0964(13)
_cell_length_b 15.4668(12)
_cell_length_c 19.7589(15)
_cell_measurement_reflns_used 9830
_cell_measurement_temperature 173(2)
_cell_measurement_theta_max 27.53
_cell_measurement_theta_min 2.63
_cell_volume 5224.7(7)
_computing_cell_refinement 'Bruker SMART'
_computing_data_collection 'Bruker SMART'
_computing_data_reduction 'Bruker SAINT'
_computing_molecular_graphics 'Bruker SHELXTL'
_computing_publication_material 'Bruker SHELXTL'
_computing_structure_refinement 'SHELXL-97 (Sheldrick, 1997)'
_computing_structure_solution 'SHELXS-97 (Sheldrick, 1990)'
_diffrn_ambient_temperature 173(2)
_diffrn_measured_fraction_theta_full 0.995
_diffrn_measured_fraction_theta_max 0.995
_diffrn_measurement_device_type 'CCD area detector'
_diffrn_measurement_method 'phi and omega scans'
_diffrn_radiation_monochromator graphite
_diffrn_radiation_source 'fine-focus sealed tube'
_diffrn_radiation_type MoK\a
_diffrn_radiation_wavelength 0.71073
_diffrn_reflns_av_R_equivalents 0.0439
_diffrn_reflns_av_sigmaI/netI 0.0503
_diffrn_reflns_limit_h_max 21
_diffrn_reflns_limit_h_min -22
_diffrn_reflns_limit_k_max 17
_diffrn_reflns_limit_k_min -20
_diffrn_reflns_limit_l_max 25
_diffrn_reflns_limit_l_min -23
_diffrn_reflns_number 35152
_diffrn_reflns_theta_full 27.55
_diffrn_reflns_theta_max 27.55
_diffrn_reflns_theta_min 1.58
_exptl_absorpt_coefficient_mu 22.640
_exptl_absorpt_correction_T_max 0.3002
_exptl_absorpt_correction_T_min 0.0874
_exptl_absorpt_correction_type multi-scan
_exptl_absorpt_process_details 'SADABS V2.10, Sheldrick 2003'
_exptl_crystal_colour yellow-green
_exptl_crystal_density_diffrn 3.812
_exptl_crystal_density_method 'not measured'
_exptl_crystal_description prism
_exptl_crystal_F_000 5376
_exptl_crystal_size_max 0.21
_exptl_crystal_size_mid 0.11
_exptl_crystal_size_min 0.07
_refine_diff_density_max 6.691
_refine_diff_density_min -2.762
_refine_diff_density_rms 0.538
_refine_ls_extinction_method none
_refine_ls_goodness_of_fit_ref 1.206
_refine_ls_hydrogen_treatment mixed
_refine_ls_matrix_type full
_refine_ls_number_parameters 556
_refine_ls_number_reflns 11996
_refine_ls_number_restraints 0
_refine_ls_restrained_S_all 1.206
_refine_ls_R_factor_all 0.0755
_refine_ls_R_factor_gt 0.0672
_refine_ls_shift/su_max 0.001
_refine_ls_shift/su_mean 0.000
_refine_ls_structure_factor_coef Fsqd
_refine_ls_weighting_details 'calc w=1/[\s^2^(Fo^2^)+(0.0347P)^2^+547.5748P] where P=(Fo^2^+2Fc^2^)/3'
_refine_ls_weighting_scheme calc
_refine_ls_wR_factor_gt 0.1485
_refine_ls_wR_factor_ref 0.1518
_reflns_number_gt 10646
_reflns_number_total 11996
_reflns_threshold_expression >2sigma(I)
_cod_data_source_file b503665h.txt
_cod_data_source_block (1)
_cod_depositor_comments
;
The following automatic conversions were performed:
'_symmetry_cell_setting' value 'Monoclinic' changed to 'monoclinic'
according to '/home/saulius/struct/CIF-dictionaries/cif_core.dic'
dictionary named 'cif_core.dic' version 2.4.1 from 2010-06-29.

Automatic conversion script
Id: cif_fix_enum 1527 2010-12-29 10:47:43Z saulius 
;
_cod_original_sg_symbol_H-M P2(1)/n
_cod_database_code 7008502

loop_
_symmetry_equiv_pos_as_xyz
'x, y, z'
'-x+1/2, y+1/2, -z+1/2'
'-x, -y, -z'
'x-1/2, -y-1/2, z-1/2'

loop_
_atom_site_label
_atom_site_type_symbol
_atom_site_fract_x
_atom_site_fract_y
_atom_site_fract_z
_atom_site_U_iso_or_equiv
_atom_site_adp_type
_atom_site_occupancy
_atom_site_symmetry_multiplicity
_atom_site_calc_flag
_atom_site_refinement_flags
_atom_site_disorder_assembly
_atom_site_disorder_group
W1 W 0.43451(4) 0.16736(5) 1.09141(4) 0.01138(15) Uani 1 1 d . . .
W2 W 0.43540(4) 0.12299(5) 0.92768(4) 0.01080(15) Uani 1 1 d . . .
W3 W 0.11056(4) 0.33104(5) 1.06848(4) 0.01252(16) Uani 1 1 d . . .
W4 W 0.29560(4) 0.44684(5) 1.04119(4) 0.01236(16) Uani 1 1 d . . .
W5 W 0.26353(4) 0.17861(5) 0.81872(4) 0.01266(16) Uani 1 1 d . . .
W6 W 0.11372(4) 0.28016(5) 0.88413(4) 0.01314(16) Uani 1 1 d . . .
W7 W 0.14262(4) 0.11974(5) 1.10446(4) 0.01192(16) Uani 1 1 d . . .
W8 W 0.30224(4) 0.39950(5) 0.87617(4) 0.01230(16) Uani 1 1 d . . .
W9 W 0.25976(4) 0.27526(5) 1.16550(4) 0.01248(16) Uani 1 1 d . . .
W10 W 0.14534(4) 0.06879(5) 0.92387(4) 0.01262(16) Uani 1 1 d . . .
Fe1 Fe 0.30868(15) 0.01443(17) 1.02998(14) 0.0107(5) Uani 1 1 d . . .
Fe2 Fe 0.43875(15) 0.34440(17) 0.97751(14) 0.0110(5) Uani 1 1 d . . .
Si1 Si 0.2734(3) 0.2266(3) 0.9924(3) 0.0092(9) Uani 1 1 d . . .
Cl1 Cl 0.3055(3) -0.1279(3) 1.0600(3) 0.0245(11) Uani 1 1 d . . .
O1 O 0.1690(7) 0.2394(8) 0.8055(6) 0.010(2) Uani 1 1 d . . .
O2 O 0.0743(7) 0.2215(8) 1.0978(6) 0.011(3) Uiso 1 1 d . . .
O3 O 0.2257(8) 0.0529(9) 1.0904(7) 0.016(3) Uani 1 1 d . . .
O4 O 0.4535(7) 0.2381(8) 0.9232(6) 0.008(2) Uiso 1 1 d . . .
O5 O 0.1867(7) 0.4097(8) 1.0385(7) 0.012(3) Uiso 1 1 d . . .
O6 O 0.3074(8) 0.3691(9) 1.1173(7) 0.015(3) Uani 1 1 d . . .
O7 O 0.3157(7) 0.3190(8) 0.9780(7) 0.012(3) Uiso 1 1 d . . .
O8 O 0.2164(7) 0.2336(8) 1.0584(6) 0.007(2) Uani 1 1 d . . .
O9 O 0.2189(7) 0.1985(8) 0.9283(7) 0.011(3) Uani 1 1 d . . .
O10 O 0.2002(8) 0.0793(9) 0.8372(7) 0.016(3) Uani 1 1 d . . .
O11 O 0.2307(7) 0.0157(9) 0.9590(7) 0.015(3) Uani 1 1 d . . .
O12 O 0.3493(8) 0.1248(8) 0.8669(7) 0.014(3) Uani 1 1 d . . .
O13 O 0.3897(8) 0.0002(9) 0.9577(7) 0.015(3) Uiso 1 1 d . . .
O14 O 0.4526(7) 0.2733(8) 1.0591(6) 0.011(3) Uani 1 1 d . . .
O15 O 0.4063(7) 0.4027(8) 0.8931(7) 0.012(3) Uani 1 1 d . . .
O16 O 0.3405(7) 0.1524(8) 1.0060(6) 0.009(2) Uiso 1 1 d . . .
O17 O 0.0891(8) 0.3003(9) 0.9754(6) 0.014(3) Uani 1 1 d . . .
O18 O 0.2801(9) 0.3002(10) 1.2471(7) 0.021(3) Uani 1 1 d . . .
O19 O 0.1908(8) 0.3671(9) 0.8876(7) 0.015(3) Uani 1 1 d . . .
O20 O 0.4026(8) 0.4438(9) 1.0309(7) 0.013(3) Uiso 1 1 d . . .
O21 O 0.4873(8) 0.1153(9) 1.0146(7) 0.014(3) Uani 1 1 d . . .
O22 O 0.3110(7) 0.2867(8) 0.8357(7) 0.011(3) Uani 1 1 d . . .
O23 O 0.5057(8) 0.0783(8) 0.8768(7) 0.015(3) Uani 1 1 d . . .
O24 O 0.1114(7) 0.0989(8) 1.0113(6) 0.011(3) Uiso 1 1 d . . .
O25 O 0.3865(8) 0.0477(8) 1.1015(7) 0.014(3) Uani 1 1 d . . .
O26 O 0.0826(8) 0.0543(10) 1.1482(8) 0.022(3) Uani 1 1 d . . .
O27 O 0.1949(7) 0.1767(9) 1.1783(7) 0.014(3) Uani 1 1 d . . .
O28 O 0.1631(8) 0.3389(9) 1.1542(7) 0.016(3) Uani 1 1 d . . .
O29 O 0.5488(8) 0.3840(10) 0.9707(8) 0.023(3) Uani 1 1 d . . .
O30 O 0.3478(8) 0.2050(9) 1.1442(7) 0.015(3) Uani 1 1 d . . .
O31 O 0.0777(9) 0.1648(9) 0.8922(7) 0.018(3) Uani 1 1 d . . .
O32 O 0.2830(8) 0.4805(9) 0.9489(7) 0.013(3) Uiso 1 1 d . . .
O33 O 0.2914(9) 0.1606(10) 0.7370(8) 0.022(3) Uiso 1 1 d . . .
O34 O 0.5054(8) 0.1564(9) 1.1520(7) 0.019(3) Uani 1 1 d . . .
O35 O 0.0330(8) 0.3964(10) 1.0863(8) 0.022(3) Uani 1 1 d . . .
O36 O 0.0359(8) 0.3292(11) 0.8449(8) 0.024(3) Uani 1 1 d . . .
O37 O 0.2843(8) 0.5435(9) 1.0818(8) 0.019(3) Uani 1 1 d . . .
O38 O 0.2942(8) 0.4632(10) 0.8064(7) 0.021(3) Uani 1 1 d . . .
O39 O 0.0840(8) -0.0161(9) 0.9062(7) 0.016(3) Uiso 1 1 d . . .
O101 O 0.3872(10) 0.5423(12) 0.2009(9) 0.032(4) Uani 1 1 d . . .
O102 O 0.6501(10) 0.2884(12) 0.0295(9) 0.038(5) Uani 1 1 d . . .
O103 O 0.2447(12) 0.9766(13) 0.2236(9) 0.040(4) Uani 1 1 d . . .
O104 O 0.4480(11) 0.4595(13) 0.7393(10) 0.042(5) Uani 1 1 d . . .
O105 O 0.2254(12) 0.6556(13) 0.9031(10) 0.041(5) Uani 1 1 d . . .
O106 O 0.9222(13) 0.4131(15) 0.9451(10) 0.048(5) Uani 1 1 d . . .
O107 O 0.8912(16) 0.4747(18) 0.0700(14) 0.076(8) Uani 1 1 d . . .
N1 N 0.9443(12) 0.1551(13) 1.0002(10) 0.028(4) Uiso 1 1 d . . .
H1A H 0.9489 0.1085 1.0289 0.034 Uiso 1 1 calc R . .
H1B H 0.9937 0.1768 0.9931 0.034 Uiso 1 1 calc R . .
N2 N 0.4829(15) 0.6969(17) 0.2034(14) 0.048(6) Uiso 1 1 d . . .
H2A H 0.4735 0.6419 0.2192 0.058 Uiso 1 1 calc R . .
H2B H 0.5163 0.6925 0.1673 0.058 Uiso 1 1 calc R . .
N3 N 0.8638(13) 0.4626(14) 0.8208(11) 0.033(5) Uiso 1 1 d . . .
H3A H 0.8219 0.4993 0.8151 0.040 Uiso 1 1 calc R . .
H3B H 0.8791 0.4652 0.8655 0.040 Uiso 1 1 calc R . .
N4 N 0.4897(12) 0.3944(14) 0.1800(11) 0.033(5) Uiso 1 1 d . . .
H4A H 0.4547 0.3788 0.1466 0.040 Uiso 1 1 calc R . .
H4B H 0.4830 0.4524 0.1883 0.040 Uiso 1 1 calc R . .
N5 N 0.3165(12) 0.9430(14) 0.8312(11) 0.032(5) Uiso 1 1 d . . .
H5A H 0.3439 0.9556 0.8702 0.038 Uiso 1 1 calc R . .
H5B H 0.2756 0.9815 0.8282 0.038 Uiso 1 1 calc R . .
C1 C 0.9110(18) 0.125(2) 0.9346(15) 0.045(7) Uiso 1 1 d . . .
H1C H 0.8553 0.1128 0.9401 0.067 Uiso 1 1 calc R . .
H1D H 0.9383 0.0730 0.9199 0.067 Uiso 1 1 calc R . .
H1E H 0.9175 0.1709 0.9006 0.067 Uiso 1 1 calc R . .
C2 C 0.8968(17) 0.2213(19) 1.0327(15) 0.043(7) Uiso 1 1 d . . .
H2C H 0.9009 0.2755 1.0072 0.064 Uiso 1 1 calc R . .
H2D H 0.9156 0.2305 1.0791 0.064 Uiso 1 1 calc R . .
H2E H 0.8421 0.2025 1.0336 0.064 Uiso 1 1 calc R . .
C3 C 0.4057(18) 0.737(2) 0.1792(17) 0.049(7) Uiso 1 1 d . . .
H3C H 0.3660 0.7299 0.2144 0.073 Uiso 1 1 calc R . .
H3D H 0.3882 0.7075 0.1378 0.073 Uiso 1 1 calc R . .
H3E H 0.4134 0.7984 0.1699 0.073 Uiso 1 1 calc R . .
C4 C 0.519(2) 0.745(2) 0.2550(18) 0.059(9) Uiso 1 1 d . . .
H4C H 0.5265 0.8052 0.2396 0.088 Uiso 1 1 calc R . .
H4D H 0.5705 0.7201 0.2657 0.088 Uiso 1 1 calc R . .
H4E H 0.4867 0.7450 0.2955 0.088 Uiso 1 1 calc R . .
C5 C 0.9268(16) 0.4913(19) 0.7791(14) 0.039(6) Uiso 1 1 d . . .
H5C H 0.9509 0.4414 0.7570 0.059 Uiso 1 1 calc R . .
H5D H 0.9660 0.5209 0.8072 0.059 Uiso 1 1 calc R . .
H5E H 0.9067 0.5312 0.7447 0.059 Uiso 1 1 calc R . .
C6 C 0.8389(18) 0.373(2) 0.8046(16) 0.045(7) Uiso 1 1 d . . .
H6A H 0.8386 0.3648 0.7554 0.067 Uiso 1 1 calc R . .
H6B H 0.7863 0.3629 0.8222 0.067 Uiso 1 1 calc R . .
H6C H 0.8755 0.3319 0.8254 0.067 Uiso 1 1 calc R . .
C7 C 0.4707(16) 0.3454(18) 0.2427(14) 0.036(6) Uiso 1 1 d . . .
H7A H 0.4783 0.2835 0.2348 0.054 Uiso 1 1 calc R . .
H7B H 0.4161 0.3561 0.2550 0.054 Uiso 1 1 calc R . .
H7C H 0.5051 0.3645 0.2797 0.054 Uiso 1 1 calc R . .
C8 C 0.5696(17) 0.380(2) 0.1550(15) 0.043(7) Uiso 1 1 d . . .
H8A H 0.6074 0.4009 0.1888 0.065 Uiso 1 1 calc R . .
H8B H 0.5767 0.4122 0.1126 0.065 Uiso 1 1 calc R . .
H8C H 0.5778 0.3185 0.1469 0.065 Uiso 1 1 calc R . .
C9 C 0.3689(13) 0.9570(15) 0.7724(12) 0.025(5) Uiso 1 1 d . . .
H9A H 0.4187 0.9271 0.7803 0.037 Uiso 1 1 calc R . .
H9B H 0.3786 1.0190 0.7667 0.037 Uiso 1 1 calc R . .
H9C H 0.3441 0.9340 0.7313 0.037 Uiso 1 1 calc R . .
C10 C 0.2844(17) 0.8559(18) 0.8373(15) 0.039(6) Uiso 1 1 d . . .
H10A H 0.2554 0.8413 0.7959 0.058 Uiso 1 1 calc R . .
H10B H 0.2491 0.8534 0.8761 0.058 Uiso 1 1 calc R . .
H10C H 0.3272 0.8145 0.8438 0.058 Uiso 1 1 calc R . .

loop_
_atom_site_aniso_label
_atom_site_aniso_U_11
_atom_site_aniso_U_22
_atom_site_aniso_U_33
_atom_site_aniso_U_23
_atom_site_aniso_U_13
_atom_site_aniso_U_12
W1 0.0104(3) 0.0100(3) 0.0137(4) 0.0009(3) -0.0028(3) 0.0008(3)
W2 0.0089(3) 0.0090(3) 0.0145(4) 0.0000(3) 0.0004(3) 0.0010(3)
W3 0.0107(3) 0.0133(4) 0.0136(4) -0.0003(3) 0.0012(3) 0.0028(3)
W4 0.0131(3) 0.0086(3) 0.0154(4) -0.0009(3) 0.0000(3) 0.0010(3)
W5 0.0122(3) 0.0162(4) 0.0096(3) -0.0009(3) -0.0004(3) 0.0009(3)
W6 0.0093(3) 0.0170(4) 0.0131(4) 0.0012(3) -0.0018(3) 0.0016(3)
W7 0.0111(3) 0.0122(3) 0.0125(4) 0.0008(3) 0.0013(3) -0.0002(3)
W8 0.0119(3) 0.0121(4) 0.0128(4) 0.0025(3) -0.0006(3) 0.0009(3)
W9 0.0143(3) 0.0132(4) 0.0100(3) -0.0012(3) -0.0008(3) 0.0006(3)
W10 0.0104(3) 0.0144(4) 0.0131(4) -0.0015(3) -0.0017(3) -0.0024(3)
Fe1 0.0086(12) 0.0106(12) 0.0130(13) 0.0007(10) 0.0005(10) -0.0012(9)
Fe2 0.0076(11) 0.0110(13) 0.0145(13) 0.0021(10) 0.0003(10) 0.0004(9)
Si1 0.007(2) 0.011(2) 0.010(2) 0.0011(18) 0.0006(18) 0.0003(18)
Cl1 0.028(3) 0.012(2) 0.033(3) 0.004(2) 0.001(2) 0.0017(19)
O1 0.015(6) 0.006(6) 0.010(6) -0.003(5) 0.001(5) -0.001(5)
O3 0.010(6) 0.024(8) 0.015(7) -0.006(6) -0.004(5) 0.003(5)
O6 0.011(6) 0.013(7) 0.020(7) -0.004(5) -0.004(5) -0.004(5)
O8 0.008(6) 0.005(6) 0.008(6) -0.001(4) -0.003(5) 0.001(4)
O9 0.003(5) 0.009(6) 0.021(7) 0.003(5) 0.000(5) 0.003(5)
O10 0.020(7) 0.017(7) 0.010(6) 0.000(5) 0.006(5) -0.007(6)
O11 0.008(6) 0.011(6) 0.025(8) -0.003(5) 0.000(5) 0.002(5)
O12 0.015(6) 0.007(6) 0.020(7) -0.001(5) -0.008(5) 0.001(5)
O14 0.014(6) 0.007(6) 0.012(6) 0.000(5) -0.001(5) -0.008(5)
O15 0.004(6) 0.010(6) 0.023(7) 0.005(5) -0.003(5) 0.002(5)
O17 0.017(7) 0.020(7) 0.005(6) -0.005(5) -0.001(5) 0.008(5)
O18 0.022(7) 0.022(8) 0.018(7) 0.001(6) 0.000(6) -0.001(6)
O19 0.015(7) 0.017(7) 0.014(7) -0.001(5) 0.007(5) 0.007(5)
O21 0.014(6) 0.016(7) 0.013(7) 0.002(5) -0.002(5) 0.000(5)
O22 0.014(6) 0.006(6) 0.013(6) -0.001(5) -0.006(5) -0.002(5)
O23 0.021(7) 0.001(6) 0.021(7) -0.001(5) 0.000(6) 0.001(5)
O25 0.018(7) 0.009(6) 0.016(7) 0.005(5) 0.003(5) 0.003(5)
O26 0.012(7) 0.031(9) 0.023(8) 0.005(6) 0.002(6) -0.010(6)
O27 0.010(6) 0.012(7) 0.019(7) 0.002(5) -0.001(5) -0.005(5)
O28 0.019(7) 0.020(7) 0.010(6) -0.006(5) -0.003(5) 0.007(6)
O29 0.011(7) 0.020(8) 0.037(9) 0.000(6) -0.002(6) -0.014(6)
O30 0.015(6) 0.010(6) 0.020(7) -0.007(5) 0.000(5) -0.002(5)
O31 0.026(8) 0.013(7) 0.014(7) -0.003(5) -0.003(6) -0.004(6)
O34 0.019(7) 0.011(7) 0.026(8) 0.007(6) -0.013(6) -0.010(5)
O35 0.009(6) 0.034(9) 0.023(8) -0.006(7) -0.001(6) 0.010(6)
O36 0.013(7) 0.033(9) 0.026(8) 0.006(7) -0.002(6) 0.012(6)
O37 0.015(7) 0.015(7) 0.027(8) -0.009(6) -0.004(6) 0.004(5)
O38 0.008(6) 0.038(9) 0.017(7) 0.007(6) -0.002(5) -0.012(6)
O101 0.031(9) 0.037(10) 0.029(9) -0.004(7) -0.004(7) 0.005(8)
O102 0.037(10) 0.033(10) 0.043(11) -0.017(8) -0.013(8) 0.028(8)
O103 0.047(11) 0.038(11) 0.034(10) 0.006(8) -0.001(9) -0.004(9)
O104 0.043(11) 0.050(12) 0.032(10) 0.009(9) 0.005(8) -0.002(9)
O105 0.045(11) 0.044(11) 0.035(11) -0.007(9) -0.003(9) -0.008(9)
O106 0.054(13) 0.061(14) 0.029(10) 0.009(9) -0.004(9) 0.002(11)
O107 0.083(19) 0.068(18) 0.078(19) -0.003(14) 0.004(15) 0.046(15)

loop_
_atom_type_symbol
_atom_type_description
_atom_type_scat_dispersion_real
_atom_type_scat_dispersion_imag
_atom_type_scat_source
C C 0.0033 0.0016 'International Tables Vol C Tables 4.2.6.8 and 6.1.1.4'
H H 0.0000 0.0000 'International Tables Vol C Tables 4.2.6.8 and 6.1.1.4'
N N 0.0061 0.0033 'International Tables Vol C Tables 4.2.6.8 and 6.1.1.4'
O O 0.0106 0.0060 'International Tables Vol C Tables 4.2.6.8 and 6.1.1.4'
Fe Fe 0.3463 0.8444 'International Tables Vol C Tables 4.2.6.8 and 6.1.1.4'
W W -0.8490 6.8722 'International Tables Vol C Tables 4.2.6.8 and 6.1.1.4'
Si Si 0.0817 0.0704 'International Tables Vol C Tables 4.2.6.8 and 6.1.1.4'
Cl Cl 0.1484 0.1585 'International Tables Vol C Tables 4.2.6.8 and 6.1.1.4'

loop_
_geom_angle_atom_site_label_1
_geom_angle_atom_site_label_2
_geom_angle_atom_site_label_3
_geom_angle
_geom_angle_site_symmetry_1
_geom_angle_site_symmetry_3
_geom_angle_publ_flag
O34 W1 O14 102.6(6) . . ?
O34 W1 O30 101.4(7) . . ?
O14 W1 O30 93.0(6) . . ?
O34 W1 O21 100.1(7) . . ?
O14 W1 O21 91.1(6) . . ?
O30 W1 O21 156.7(6) . . ?
O34 W1 O25 97.2(6) . . ?
O14 W1 O25 160.1(6) . . ?
O30 W1 O25 84.7(6) . . ?
O21 W1 O25 83.7(6) . . ?
O34 W1 O16 168.5(6) . . ?
O14 W1 O16 87.3(5) . . ?
O30 W1 O16 83.8(5) . . ?
O21 W1 O16 73.5(5) . . ?
O25 W1 O16 72.8(5) . . ?
O23 W2 O4 104.3(6) . . ?
O23 W2 O12 100.3(6) . . ?
O4 W2 O12 95.0(5) . . ?
O23 W2 O21 100.1(6) . . ?
O4 W2 O21 91.5(6) . . ?
O12 W2 O21 156.3(6) . . ?
O23 W2 O13 93.6(6) . . ?
O4 W2 O13 161.8(5) . . ?
O12 W2 O13 84.6(5) . . ?
O21 W2 O13 82.3(5) . . ?
O23 W2 O16 167.2(5) . . ?
O4 W2 O16 87.7(5) . . ?
O12 W2 O16 82.8(5) . . ?
O21 W2 O16 74.7(5) . . ?
O13 W2 O16 74.2(5) . . ?
O35 W3 O5 102.8(7) . . ?
O35 W3 O2 102.2(7) . . ?
O5 W3 O2 154.5(5) . . ?
O35 W3 O28 98.1(6) . . ?
O5 W3 O28 85.1(6) . . ?
O2 W3 O28 86.5(6) . . ?
O35 W3 O17 101.5(6) . . ?
O5 W3 O17 89.3(6) . . ?
O2 W3 O17 90.6(6) . . ?
O28 W3 O17 160.4(6) . . ?
O35 W3 O8 172.5(6) . . ?
O5 W3 O8 81.6(5) . . ?
O2 W3 O8 73.0(5) . . ?
O28 W3 O8 76.1(5) . . ?
O17 W3 O8 84.5(5) . . ?
O37 W4 O20 100.9(6) . . ?
O37 W4 O32 101.4(7) . . ?
O20 W4 O32 90.5(6) . . ?
O37 W4 O6 100.9(7) . . ?
O20 W4 O6 88.3(6) . . ?
O32 W4 O6 157.4(6) . . ?
O37 W4 O5 99.2(6) . . ?
O20 W4 O5 159.8(6) . . ?
O32 W4 O5 87.3(5) . . ?
O6 W4 O5 86.2(5) . . ?
O37 W4 O7 175.6(6) . . ?
O20 W4 O7 76.9(5) . . ?
O32 W4 O7 74.9(5) . . ?
O6 W4 O7 82.9(5) . . ?
O5 W4 O7 83.2(5) . . ?
O33 W5 O1 101.2(6) . . ?
O33 W5 O22 101.0(7) . . ?
O1 W5 O22 87.1(5) . . ?
O33 W5 O10 102.2(7) . . ?
O1 W5 O10 86.6(6) . . ?
O22 W5 O10 156.8(6) . . ?
O33 W5 O12 100.4(7) . . ?
O1 W5 O12 158.4(6) . . ?
O22 W5 O12 88.3(5) . . ?
O10 W5 O12 89.4(6) . . ?
O33 W5 O9 176.6(6) . . ?
O1 W5 O9 77.1(5) . . ?
O22 W5 O9 82.0(5) . . ?
O10 W5 O9 74.9(5) . . ?
O12 W5 O9 81.4(5) . . ?
O36 W6 O17 100.5(7) . . ?
O36 W6 O19 104.0(7) . . ?
O17 W6 O19 90.4(6) . . ?
O36 W6 O31 101.8(7) . . ?
O17 W6 O31 90.0(6) . . ?
O19 W6 O31 153.7(6) . . ?
O36 W6 O1 99.5(7) . . ?
O17 W6 O1 160.0(6) . . ?
O19 W6 O1 85.2(5) . . ?
O31 W6 O1 85.5(6) . . ?
O36 W6 O9 172.9(6) . . ?
O17 W6 O9 84.7(5) . . ?
O19 W6 O9 80.6(5) . . ?
O31 W6 O9 73.3(5) . . ?
O1 W6 O9 75.3(5) . . ?
O26 W7 O3 102.7(7) . . ?
O26 W7 O27 99.7(6) . . ?
O3 W7 O27 91.0(6) . . ?
O26 W7 O24 102.8(6) . . ?
O3 W7 O24 88.3(6) . . ?
O27 W7 O24 157.1(5) . . ?
O26 W7 O2 98.8(7) . . ?
O3 W7 O2 158.4(6) . . ?
O27 W7 O2 87.5(5) . . ?
O24 W7 O2 84.8(5) . . ?
O26 W7 O8 168.1(6) . . ?
O3 W7 O8 86.8(6) . . ?
O27 W7 O8 72.7(5) . . ?
O24 W7 O8 84.4(5) . . ?
O2 W7 O8 72.2(5) . . ?
O38 W8 O15 102.1(6) . . ?
O38 W8 O22 101.2(7) . . ?
O15 W8 O22 91.3(6) . . ?
O38 W8 O32 102.3(7) . . ?
O15 W8 O32 90.9(6) . . ?
O22 W8 O32 155.4(6) . . ?
O38 W8 O19 99.6(6) . . ?
O15 W8 O19 158.4(6) . . ?
O22 W8 O19 84.0(6) . . ?
O32 W8 O19 84.9(5) . . ?
O38 W8 O7 176.1(6) . . ?
O15 W8 O7 76.5(5) . . ?
O22 W8 O7 82.5(5) . . ?
O32 W8 O7 74.1(5) . . ?
O19 W8 O7 81.9(5) . . ?
O18 W9 O27 99.9(7) . . ?
O18 W9 O30 100.5(7) . . ?
O27 W9 O30 92.0(6) . . ?
O18 W9 O6 102.4(6) . . ?
O27 W9 O6 157.1(6) . . ?
O30 W9 O6 89.0(6) . . ?
O18 W9 O28 99.5(6) . . ?
O27 W9 O28 85.7(6) . . ?
O30 W9 O28 160.0(6) . . ?
O6 W9 O28 85.6(6) . . ?
O18 W9 O8 172.5(6) . . ?
O27 W9 O8 73.5(5) . . ?
O30 W9 O8 83.6(5) . . ?
O6 W9 O8 83.8(5) . . ?
O28 W9 O8 76.7(5) . . ?
O39 W10 O11 102.8(6) . . ?
O39 W10 O24 100.7(6) . . ?
O11 W10 O24 90.7(6) . . ?
O39 W10 O10 100.4(6) . . ?
O11 W10 O10 89.1(6) . . ?
O24 W10 O10 158.5(6) . . ?
O39 W10 O31 98.9(6) . . ?
O11 W10 O31 158.3(6) . . ?
O24 W10 O31 85.5(6) . . ?
O10 W10 O31 86.8(6) . . ?
O39 W10 O9 168.4(6) . . ?
O11 W10 O9 86.8(5) . . ?
O24 W10 O9 85.6(5) . . ?
O10 W10 O9 72.9(5) . . ?
O31 W10 O9 71.7(5) . . ?
O11 Fe1 O3 86.6(6) . . ?
O11 Fe1 O25 164.5(6) . . ?
O3 Fe1 O25 88.4(6) . . ?
O11 Fe1 O13 87.7(6) . . ?
O3 Fe1 O13 167.2(6) . . ?
O25 Fe1 O13 94.2(6) . . ?
O11 Fe1 O16 90.2(5) . . ?
O3 Fe1 O16 91.0(5) . . ?
O25 Fe1 O16 75.3(5) . . ?
O13 Fe1 O16 77.6(5) . . ?
O11 Fe1 Cl1 100.5(4) . . ?
O3 Fe1 Cl1 96.7(5) . . ?
O25 Fe1 Cl1 94.6(4) . . ?
O13 Fe1 Cl1 95.6(4) . . ?
O16 Fe1 Cl1 167.2(4) . . ?
O14 Fe2 O20 91.9(5) . . ?
O14 Fe2 O15 169.0(5) . . ?
O20 Fe2 O15 90.5(6) . . ?
O14 Fe2 O4 88.0(5) . . ?
O20 Fe2 O4 168.9(5) . . ?
O15 Fe2 O4 87.6(5) . . ?
O14 Fe2 O29 96.8(6) . . ?
O20 Fe2 O29 95.5(6) . . ?
O15 Fe2 O29 93.6(6) . . ?
O4 Fe2 O29 95.5(6) . . ?
O14 Fe2 O7 90.4(5) . . ?
O20 Fe2 O7 80.1(5) . . ?
O15 Fe2 O7 79.4(5) . . ?
O4 Fe2 O7 88.8(5) . . ?
O29 Fe2 O7 171.7(6) . . ?
O9 Si1 O7 110.5(7) . . ?
O9 Si1 O8 107.3(7) . . ?
O7 Si1 O8 110.4(7) . . ?
O9 Si1 O16 109.7(7) . . ?
O7 Si1 O16 109.3(7) . . ?
O8 Si1 O16 109.5(7) . . ?
W5 O1 W6 118.4(7) . . ?
W3 O2 W7 122.8(7) . . ?
W7 O3 Fe1 148.9(8) . . ?
W2 O4 Fe2 140.2(7) . . ?
W3 O5 W4 147.7(7) . . ?
W9 O6 W4 144.3(7) . . ?
Si1 O7 Fe2 126.9(7) . . ?
Si1 O7 W4 125.1(7) . . ?
Fe2 O7 W4 89.7(5) . . ?
Si1 O7 W8 124.6(7) . . ?
Fe2 O7 W8 89.4(5) . . ?
W4 O7 W8 89.7(4) . . ?
Si1 O8 W9 123.7(6) . . ?
Si1 O8 W7 125.6(6) . . ?
W9 O8 W7 91.4(4) . . ?
Si1 O8 W3 124.7(6) . . ?
W9 O8 W3 89.2(4) . . ?
W7 O8 W3 91.8(4) . . ?
Si1 O9 W5 124.9(7) . . ?
Si1 O9 W6 125.2(7) . . ?
W5 O9 W6 88.9(4) . . ?
Si1 O9 W10 123.8(7) . . ?
W5 O9 W10 91.7(5) . . ?
W6 O9 W10 92.1(4) . . ?
W5 O10 W10 120.4(7) . . ?
W10 O11 Fe1 146.7(8) . . ?
W2 O12 W5 154.6(7) . . ?
Fe1 O13 W2 110.8(6) . . ?
W1 O14 Fe2 141.9(7) . . ?
W8 O15 Fe2 114.6(7) . . ?
Si1 O16 Fe1 121.8(7) . . ?
Si1 O16 W2 121.6(7) . . ?
Fe1 O16 W2 97.3(5) . . ?
Si1 O16 W1 121.7(7) . . ?
Fe1 O16 W1 96.2(5) . . ?
W2 O16 W1 91.2(4) . . ?
W6 O17 W3 155.7(8) . . ?
W6 O19 W8 148.0(7) . . ?
W4 O20 Fe2 113.2(7) . . ?
W2 O21 W1 117.1(7) . . ?
W5 O22 W8 147.3(8) . . ?
W10 O24 W7 145.8(7) . . ?
Fe1 O25 W1 115.5(6) . . ?
W9 O27 W7 122.3(7) . . ?
W3 O28 W9 117.7(7) . . ?
W9 O30 W1 155.8(8) . . ?
W6 O31 W10 122.9(7) . . ?
W4 O32 W8 120.9(7) . . ?
C2 N1 C1 113(2) . . ?
C4 N2 C3 113(3) . . ?
C5 N3 C6 112(2) . . ?
C8 N4 C7 114(2) . . ?
C10 N5 C9 115(2) . . ?

loop_
_geom_bond_atom_site_label_1
_geom_bond_atom_site_label_2
_geom_bond_distance
_geom_bond_site_symmetry_2
_geom_bond_publ_flag
W1 O34 1.706(13) . ?
W1 O14 1.787(12) . ?
W1 O30 1.908(13) . ?
W1 O21 1.945(14) . ?
W1 O25 2.036(13) . ?
W1 O16 2.335(12) . ?
W2 O23 1.717(14) . ?
W2 O4 1.810(12) . ?
W2 O12 1.894(13) . ?
W2 O21 1.932(13) . ?
W2 O13 2.139(14) . ?
W2 O16 2.295(12) . ?
W3 O35 1.706(14) . ?
W3 O5 1.880(13) . ?
W3 O2 1.896(13) . ?
W3 O28 1.915(13) . ?
W3 O17 1.933(13) . ?
W3 O8 2.365(12) . ?
W4 O37 1.708(14) . ?
W4 O20 1.842(13) . ?
W4 O32 1.908(13) . ?
W4 O6 1.935(14) . ?
W4 O5 1.949(13) . ?
W4 O7 2.365(13) . ?
W5 O33 1.709(15) . ?
W5 O1 1.886(13) . ?
W5 O22 1.888(12) . ?
W5 O10 1.916(13) . ?
W5 O12 1.931(13) . ?
W5 O9 2.320(13) . ?
W6 O36 1.713(14) . ?
W6 O17 1.879(12) . ?
W6 O19 1.884(14) . ?
W6 O31 1.894(14) . ?
W6 O1 1.929(12) . ?
W6 O9 2.361(12) . ?
W7 O26 1.683(14) . ?
W7 O3 1.780(13) . ?
W7 O27 1.920(13) . ?
W7 O24 1.939(13) . ?
W7 O2 1.964(13) . ?
W7 O8 2.352(12) . ?
W8 O38 1.698(14) . ?
W8 O15 1.809(12) . ?
W8 O22 1.925(13) . ?
W8 O32 1.936(13) . ?
W8 O19 1.984(14) . ?
W8 O7 2.377(13) . ?
W9 O18 1.692(15) . ?
W9 O27 1.904(13) . ?
W9 O30 1.906(13) . ?
W9 O6 1.920(14) . ?
W9 O28 1.936(13) . ?
W9 O8 2.328(12) . ?
W10 O39 1.715(14) . ?
W10 O11 1.809(13) . ?
W10 O24 1.885(13) . ?
W10 O10 1.964(13) . ?
W10 O31 1.981(14) . ?
W10 O9 2.370(13) . ?
Fe1 O11 1.930(14) . ?
Fe1 O3 1.952(14) . ?
Fe1 O25 2.002(14) . ?
Fe1 O13 2.008(14) . ?
Fe1 O16 2.253(13) . ?
Fe1 Cl1 2.281(6) . ?
Fe2 O14 1.964(13) . ?
Fe2 O20 1.967(14) . ?
Fe2 O15 1.972(13) . ?
Fe2 O4 1.980(13) . ?
Fe2 O29 1.983(13) . ?
Fe2 O7 2.140(13) . ?
Si1 O9 1.627(14) . ?
Si1 O7 1.628(14) . ?
Si1 O8 1.636(13) . ?
Si1 O16 1.643(13) . ?
N1 C2 1.46(3) . ?
N1 C1 1.49(3) . ?
N2 C4 1.41(4) . ?
N2 C3 1.53(4) . ?
N3 C5 1.43(3) . ?
N3 C6 1.49(4) . ?
N4 C8 1.47(3) . ?
N4 C7 1.49(3) . ?
N5 C10 1.46(3) . ?
N5 C9 1.49(3) . ?
